data_4122556
loop_
_publ_author_name
'Bagchi, Vivek'
'Paraskevopoulou, Patrina'
'Das, Purak'
'Chi, Lingyu'
'Wang, Qiuwen'
'Choudhury, Amitava'
'Mathieson, Jennifer S.'
'Cronin, Leroy'
'Pardue, Daniel B.'
'Cundari, Thomas R.'
'Mitrikas, George'
'Sanakis, Yiannis'
'Stavropoulos, Pericles'

_publ_section_title
;
 A Versatile Tripodal Cu(I) Reagent for C-N Bond Construction via
 Nitrene-Transfer Chemistry: Catalytic Perspectives and Mechanistic
 Insights on C-H Aminations/Amidinations and Olefin Aziridinations.
;
_journal_issue 32
_journal_name_full 'Journal of the American Chemical Society'
_journal_page_first 11362
_journal_page_last 11381
_journal_paper_doi 10.1021/ja503869j
_journal_volume 136
_journal_year 2014
_chemical_formula_moiety 'C14 H12 N'
_chemical_formula_sum 'C14 H13 N'
_chemical_formula_weight 195.25
_chemical_name_systematic
; 
 ? 
;
_space_group_IT_number 15
_symmetry_cell_setting monoclinic
_symmetry_space_group_name_Hall '-C 2yc'
_symmetry_space_group_name_H-M 'C 1 2/c 1'
_atom_sites_solution_hydrogens geom
_atom_sites_solution_primary direct
_atom_sites_solution_secondary difmap
_audit_creation_method SHELXL-97
_cell_angle_alpha 90.00
_cell_angle_beta 115.598(3)
_cell_angle_gamma 90.00
_cell_formula_units_Z 8
_cell_length_a 15.351(3)
_cell_length_b 8.6398(19)
_cell_length_c 17.500(4)
_cell_measurement_reflns_used 1011
_cell_measurement_temperature 140(2)
_cell_measurement_theta_max 24.40
_cell_measurement_theta_min 2.58
_cell_volume 2093.2(8)
_computing_cell_refinement 'Bruker SAINT (Bruker, 2008)'
_computing_data_collection 'Bruker SMART (Bruker, 2001)'
_computing_data_reduction 'Bruker SAINT'
_computing_molecular_graphics 'Bruker SHELXTL'
_computing_publication_material 'Bruker SHELXTL'
_computing_structure_refinement 'SHELXL-97 (Sheldrick, 2008)'
_computing_structure_solution 'SHELXS-97 (Sheldrick, 2008)'
_diffrn_ambient_temperature 140(2)
_diffrn_measured_fraction_theta_full 0.997
_diffrn_measured_fraction_theta_max 0.997
_diffrn_measurement_device_type 'Smart-Apex CCD area detector'
_diffrn_measurement_method 'phi and omega scans'
_diffrn_radiation_monochromator graphite
_diffrn_radiation_source 'fine-focus sealed tube'
_diffrn_radiation_type MoK\a
_diffrn_radiation_wavelength 0.71073
_diffrn_reflns_av_R_equivalents 0.0488
_diffrn_reflns_av_sigmaI/netI 0.0424
_diffrn_reflns_limit_h_max 20
_diffrn_reflns_limit_h_min -20
_diffrn_reflns_limit_k_max 11
_diffrn_reflns_limit_k_min -11
_diffrn_reflns_limit_l_max 23
_diffrn_reflns_limit_l_min -23
_diffrn_reflns_number 11484
_diffrn_reflns_theta_full 28.28
_diffrn_reflns_theta_max 28.28
_diffrn_reflns_theta_min 2.58
_exptl_absorpt_coefficient_mu 0.072
_exptl_absorpt_correction_T_max 0.9978
_exptl_absorpt_correction_T_min 0.9928
_exptl_absorpt_correction_type multi-scan
_exptl_absorpt_process_details '(SADABS; Bruker, 2008)'
_exptl_crystal_colour colorless
_exptl_crystal_density_diffrn 1.239
_exptl_crystal_density_method 'not measured'
_exptl_crystal_description brokenpiece
_exptl_crystal_F_000 832
_exptl_crystal_size_max 0.10
_exptl_crystal_size_mid 0.08
_exptl_crystal_size_min 0.03
_refine_diff_density_max 0.548
_refine_diff_density_min -0.816
_refine_diff_density_rms 0.059
_refine_ls_extinction_method none
_refine_ls_goodness_of_fit_ref 1.054
_refine_ls_hydrogen_treatment constr
_refine_ls_matrix_type full
_refine_ls_number_parameters 136
_refine_ls_number_reflns 2586
_refine_ls_number_restraints 0
_refine_ls_restrained_S_all 1.054
_refine_ls_R_factor_all 0.0914
_refine_ls_R_factor_gt 0.0652
_refine_ls_shift/su_max 0.000
_refine_ls_shift/su_mean 0.000
_refine_ls_structure_factor_coef Fsqd
_refine_ls_weighting_details 'calc w=1/[\s^2^(Fo^2^)+(0.0856P)^2^+2.4521P] where P=(Fo^2^+2Fc^2^)/3'
_refine_ls_weighting_scheme calc
_refine_ls_wR_factor_gt 0.1690
_refine_ls_wR_factor_ref 0.1891
_reflns_number_gt 1863
_reflns_number_total 2586
_reflns_threshold_expression >2sigma(I)
_cod_data_source_file cis-stilbene_NH-trans.cif
_cod_data_source_block sad
_cod_depositor_comments
;
The following automatic conversions were performed:

'_symmetry_cell_setting' value 'Monoclinic' changed to 'monoclinic'
according to
/usr/data/users/saulius/crontab/automatic-downloads/current/ACS/lib/dictionaries/cif_core.dic
dictionary named 'cif_core.dic' version 2.4.2 from
2011-04-26.

'_exptl_absorpt_correction_type' value 'Multi-scan'
changed to 'multi-scan' according to
/usr/data/users/saulius/crontab/automatic-downloads/current/ACS/lib/dictionaries/cif_core.dic
dictionary named 'cif_core.dic' version 2.4.2 from 2011-04-26.

Automatic conversion script
Id: cif_fix_values 2281 2013-09-26 08:29:07Z andrius 
;
_cod_original_cell_volume 2093.3(8)
_cod_original_sg_symbol_H-M C2/c
_cod_database_code 4122556

loop_
_symmetry_equiv_pos_as_xyz
'x, y, z'
'-x, y, -z+1/2'
'x+1/2, y+1/2, z'
'-x+1/2, y+1/2, -z+1/2'
'-x, -y, -z'
'x, -y, z-1/2'
'-x+1/2, -y+1/2, -z'
'x+1/2, -y+1/2, z-1/2'

loop_
_atom_site_label
_atom_site_type_symbol
_atom_site_fract_x
_atom_site_fract_y
_atom_site_fract_z
_atom_site_U_iso_or_equiv
_atom_site_adp_type
_atom_site_occupancy
_atom_site_symmetry_multiplicity
_atom_site_calc_flag
_atom_site_refinement_flags
N1 N 0.15983(12) 0.06781(17) 0.09612(10) 0.0242(4) Uani 1 1 d .
H1B H 0.1923 -0.0069 0.0858 0.029 Uiso 1 1 calc R
C1 C 0.15557(15) 0.1869(2) 0.15194(13) 0.0294(5) Uani 1 1 d .
H1A H 0.1940 0.2822 0.1554 0.035 Uiso 1 1 calc R
C2 C 0.07318(15) 0.1583(2) 0.06927(13) 0.0291(5) Uani 1 1 d .
H2A H 0.0166 0.1045 0.0715 0.035 Uiso 1 1 calc R
C3 C 0.05016(16) 0.2638(2) -0.00399(13) 0.0289(5) Uani 1 1 d .
C4 C 0.12315(17) 0.3273(2) -0.02097(14) 0.0343(5) Uani 1 1 d .
H4A H 0.1885 0.3003 0.0135 0.041 Uiso 1 1 calc R
C5 C 0.1014(2) 0.4292(3) -0.08740(15) 0.0407(6) Uani 1 1 d .
H5A H 0.1518 0.4712 -0.0988 0.049 Uiso 1 1 calc R
C6 C 0.0061(2) 0.4704(3) -0.13760(14) 0.0408(6) Uani 1 1 d .
H6A H -0.0088 0.5418 -0.1828 0.049 Uiso 1 1 calc R
C7 C -0.06688(19) 0.4070(3) -0.12148(14) 0.0395(6) Uani 1 1 d .
H7A H -0.1322 0.4344 -0.1559 0.047 Uiso 1 1 calc R
C8 C -0.04515(17) 0.3034(2) -0.05516(13) 0.0336(5) Uani 1 1 d .
H8A H -0.0957 0.2593 -0.0447 0.040 Uiso 1 1 calc R
C9 C 0.15592(15) 0.1355(2) 0.23319(13) 0.0300(5) Uani 1 1 d .
C10 C 0.12547(17) -0.0112(3) 0.24280(14) 0.0352(5) Uani 1 1 d .
H10A H 0.1044 -0.0818 0.1967 0.042 Uiso 1 1 calc R
C11 C 0.12540(17) -0.0560(3) 0.31878(15) 0.0398(6) Uani 1 1 d .
H11A H 0.1043 -0.1569 0.3245 0.048 Uiso 1 1 calc R
C12 C 0.15600(17) 0.0459(3) 0.38634(15) 0.0404(6) Uani 1 1 d .
H12A H 0.1564 0.0151 0.4386 0.049 Uiso 1 1 calc R
C13 C 0.18608(19) 0.1934(3) 0.37730(14) 0.0420(6) Uani 1 1 d .
H13A H 0.2066 0.2641 0.4234 0.050 Uiso 1 1 calc R
C14 C 0.18638(17) 0.2381(3) 0.30133(14) 0.0365(5) Uani 1 1 d .
H14A H 0.2074 0.3391 0.2957 0.044 Uiso 1 1 calc R

loop_
_atom_site_aniso_label
_atom_site_aniso_U_11
_atom_site_aniso_U_22
_atom_site_aniso_U_33
_atom_site_aniso_U_23
_atom_site_aniso_U_13
_atom_site_aniso_U_12
N1 0.0300(9) 0.0219(8) 0.0233(8) -0.0013(6) 0.0139(7) 0.0086(6)
C1 0.0300(11) 0.0272(10) 0.0302(10) -0.0025(8) 0.0121(9) 0.0004(8)
C2 0.0317(11) 0.0266(10) 0.0287(11) -0.0028(8) 0.0126(9) -0.0005(8)
C3 0.0372(12) 0.0253(9) 0.0254(10) -0.0067(7) 0.0145(9) -0.0022(8)
C4 0.0401(13) 0.0327(11) 0.0341(11) -0.0037(9) 0.0199(10) 0.0002(9)
C5 0.0601(16) 0.0331(11) 0.0423(13) -0.0026(9) 0.0346(13) -0.0040(10)
C6 0.0664(17) 0.0292(11) 0.0292(11) 0.0000(9) 0.0228(12) 0.0009(11)
C7 0.0468(14) 0.0335(11) 0.0286(11) -0.0034(9) 0.0072(10) 0.0008(10)
C8 0.0378(12) 0.0307(11) 0.0288(10) -0.0045(8) 0.0110(9) -0.0057(9)
C9 0.0270(11) 0.0319(10) 0.0275(10) 0.0009(8) 0.0085(9) 0.0041(8)
C10 0.0383(13) 0.0320(11) 0.0306(11) -0.0006(9) 0.0106(10) 0.0000(9)
C11 0.0397(13) 0.0391(12) 0.0386(13) 0.0092(10) 0.0151(11) 0.0020(10)
C12 0.0397(13) 0.0504(14) 0.0320(12) 0.0134(10) 0.0162(11) 0.0145(11)
C13 0.0494(15) 0.0421(13) 0.0277(11) -0.0001(9) 0.0102(11) 0.0116(11)
C14 0.0413(13) 0.0315(11) 0.0302(11) 0.0008(9) 0.0095(10) 0.0034(9)

loop_
_atom_type_symbol
_atom_type_description
_atom_type_scat_dispersion_real
_atom_type_scat_dispersion_imag
_atom_type_scat_source
C C 0.0033 0.0016 'International Tables Vol C Tables 4.2.6.8 and 6.1.1.4'
H H 0.0000 0.0000 'International Tables Vol C Tables 4.2.6.8 and 6.1.1.4'
N N 0.0061 0.0033 'International Tables Vol C Tables 4.2.6.8 and 6.1.1.4'

loop_
_geom_angle_atom_site_label_1
_geom_angle_atom_site_label_2
_geom_angle_atom_site_label_3
_geom_angle
C2 N1 C1 61.67(13)
C2 N1 H1B 149.2
C1 N1 H1B 149.2
N1 C1 C2 59.04(13)
N1 C1 C9 116.95(17)
C2 C1 C9 122.38(18)
N1 C1 H1A 115.5
C2 C1 H1A 115.5
C9 C1 H1A 115.5
N1 C2 C1 59.29(13)
N1 C2 C3 117.24(17)
C1 C2 C3 121.85(18)
N1 C2 H2A 115.5
C1 C2 H2A 115.5
C3 C2 H2A 115.5
C8 C3 C4 119.2(2)
C8 C3 C2 119.94(19)
C4 C3 C2 120.9(2)
C5 C4 C3 120.6(2)
C5 C4 H4A 119.7
C3 C4 H4A 119.7
C4 C5 C6 120.1(2)
C4 C5 H5A 119.9
C6 C5 H5A 119.9
C7 C6 C5 119.7(2)
C7 C6 H6A 120.2
C5 C6 H6A 120.2
C6 C7 C8 120.2(2)
C6 C7 H7A 119.9
C8 C7 H7A 119.9
C7 C8 C3 120.3(2)
C7 C8 H8A 119.9
C3 C8 H8A 119.9
C10 C9 C14 118.9(2)
C10 C9 C1 121.79(19)
C14 C9 C1 119.29(19)
C11 C10 C9 120.8(2)
C11 C10 H10A 119.6
C9 C10 H10A 119.6
C12 C11 C10 120.1(2)
C12 C11 H11A 120.0
C10 C11 H11A 120.0
C11 C12 C13 119.6(2)
C11 C12 H12A 120.2
C13 C12 H12A 120.2
C14 C13 C12 120.3(2)
C14 C13 H13A 119.9
C12 C13 H13A 119.9
C13 C14 C9 120.3(2)
C13 C14 H14A 119.9
C9 C14 H14A 119.9

loop_
_geom_bond_atom_site_label_1
_geom_bond_atom_site_label_2
_geom_bond_distance
N1 C2 1.436(3)
N1 C1 1.440(2)
N1 H1B 0.8800
C1 C2 1.474(3)
C1 C9 1.487(3)
C1 H1A 1.0000
C2 C3 1.486(3)
C2 H2A 1.0000
C3 C8 1.388(3)
C3 C4 1.390(3)
C4 C5 1.379(3)
C4 H4A 0.9500
C5 C6 1.389(4)
C5 H5A 0.9500
C6 C7 1.381(4)
C6 H6A 0.9500
C7 C8 1.388(3)
C7 H7A 0.9500
C8 H8A 0.9500
C9 C10 1.386(3)
C9 C14 1.395(3)
C10 C11 1.385(3)
C10 H10A 0.9500
C11 C12 1.384(3)
C11 H11A 0.9500
C12 C13 1.387(4)
C12 H12A 0.9500
C13 C14 1.386(3)
C13 H13A 0.9500
C14 H14A 0.9500

loop_
_geom_torsion_atom_site_label_1
_geom_torsion_atom_site_label_2
_geom_torsion_atom_site_label_3
_geom_torsion_atom_site_label_4
_geom_torsion
C2 N1 C1 C9 113.3(2)
C1 N1 C2 C3 112.6(2)
C9 C1 C2 N1 -104.2(2)
N1 C1 C2 C3 -104.9(2)
C9 C1 C2 C3 150.87(19)
N1 C2 C3 C8 152.90(18)
C1 C2 C3 C8 -138.0(2)
N1 C2 C3 C4 -28.8(3)
C1 C2 C3 C4 40.3(3)
C8 C3 C4 C5 0.4(3)
C2 C3 C4 C5 -177.83(19)
C3 C4 C5 C6 0.6(3)
C4 C5 C6 C7 -1.0(3)
C5 C6 C7 C8 0.4(3)
C6 C7 C8 C3 0.6(3)
C4 C3 C8 C7 -1.1(3)
C2 C3 C8 C7 177.23(18)
N1 C1 C9 C10 -23.8(3)
C2 C1 C9 C10 45.0(3)
N1 C1 C9 C14 157.10(19)
C2 C1 C9 C14 -134.1(2)
C14 C9 C10 C11 -0.2(3)
C1 C9 C10 C11 -179.3(2)
C9 C10 C11 C12 0.0(3)
C10 C11 C12 C13 0.4(4)
C11 C12 C13 C14 -0.6(4)
C12 C13 C14 C9 0.4(4)
C10 C9 C14 C13 0.0(3)
C1 C9 C14 C13 179.1(2)
